data_4036395
loop_
_publ_author_name
'Chinta, Bhavani Shankar'
'Baire, Beeraiah'

_publ_section_title
;
 Stereoselective, Cascade Synthesis of trans-Enynones through
 Coupling-Isomerization Reaction.
;
_journal_issue 20
_journal_name_full 'The Journal of organic chemistry'
_journal_page_first 10208
_journal_page_last 10217
_journal_paper_doi 10.1021/acs.joc.5b01780
_journal_volume 80
_journal_year 2015
_chemical_formula_moiety 'C17 H13 N O '
_chemical_formula_sum 'C17 H13 N O'
_chemical_formula_weight 247.28
_space_group_crystal_system orthorhombic
_space_group_IT_number 19
_space_group_name_Hall 'P 2ac 2ab'
_space_group_name_H-M_alt 'P 21 21 21'
_atom_sites_solution_hydrogens mixed
_audit_creation_method SHELXL-2014/7
_cell_angle_alpha 90
_cell_angle_beta 90
_cell_angle_gamma 90
_cell_formula_units_Z 4
_cell_length_a 5.5809(3)
_cell_length_b 14.4420(7)
_cell_length_c 16.1693(7)
_cell_measurement_reflns_used 2903
_cell_measurement_temperature 296(2)
_cell_measurement_theta_max 25.44
_cell_measurement_theta_min 2.82
_cell_volume 1303.24(11)
_computing_cell_refinement 'Bruker SAINT'
_computing_data_collection 'Bruker APEX2'
_computing_data_reduction 'Bruker SAINT'
_computing_molecular_graphics 'Bruker SHELXTL'
_computing_publication_material 'Bruker SHELXTL'
_computing_structure_refinement 'SHELXL-2014/7 (Sheldrick, 2014)'
_computing_structure_solution 'SHELXS-97 (Sheldrick 2008)'
_diffrn_ambient_temperature 296(2)
_diffrn_measured_fraction_theta_full 1.000
_diffrn_measured_fraction_theta_max 1.000
_diffrn_measurement_device_type 'Bruker APEX-II CCD'
_diffrn_measurement_method '\f and \w scans'
_diffrn_radiation_type MoK\a
_diffrn_radiation_wavelength 0.71073
_diffrn_reflns_av_R_equivalents 0.0180
_diffrn_reflns_av_unetI/netI 0.0246
_diffrn_reflns_Laue_measured_fraction_full 1.000
_diffrn_reflns_Laue_measured_fraction_max 1.000
_diffrn_reflns_limit_h_max 6
_diffrn_reflns_limit_h_min -6
_diffrn_reflns_limit_k_max 9
_diffrn_reflns_limit_k_min -17
_diffrn_reflns_limit_l_max 18
_diffrn_reflns_limit_l_min -19
_diffrn_reflns_number 5351
_diffrn_reflns_point_group_measured_fraction_full 0.999
_diffrn_reflns_point_group_measured_fraction_max 0.999
_diffrn_reflns_theta_full 24.993
_diffrn_reflns_theta_max 24.993
_diffrn_reflns_theta_min 1.891
_exptl_absorpt_coefficient_mu 0.078
_exptl_absorpt_correction_T_max 0.981
_exptl_absorpt_correction_T_min 0.962
_exptl_absorpt_correction_type multi-scan
_exptl_absorpt_process_details 'SADABS V2014/5(Bruker AXS.Inc)'
_exptl_crystal_colour colourless
_exptl_crystal_density_diffrn 1.260
_exptl_crystal_description NEEDLE
_exptl_crystal_F_000 520
_exptl_crystal_size_max 0.500
_exptl_crystal_size_mid 0.250
_exptl_crystal_size_min 0.250
_refine_diff_density_max 0.094
_refine_diff_density_min -0.104
_refine_diff_density_rms 0.024
_refine_ls_abs_structure_details
; 
 Flack x determined using 748 quotients [(I+)-(I-)]/[(I+)+(I-)] 
 (Parsons, Flack and Wagner, Acta Cryst. B69 (2013) 249-259). 
;
_refine_ls_abs_structure_Flack -0.5(7)
_refine_ls_extinction_method none
_refine_ls_goodness_of_fit_ref 1.031
_refine_ls_hydrogen_treatment mixed
_refine_ls_matrix_type full
_refine_ls_number_parameters 180
_refine_ls_number_reflns 2294
_refine_ls_number_restraints 0
_refine_ls_restrained_S_all 1.031
_refine_ls_R_factor_all 0.0396
_refine_ls_R_factor_gt 0.0324
_refine_ls_shift/su_max 0.000
_refine_ls_shift/su_mean 0.000
_refine_ls_structure_factor_coef Fsqd
_refine_ls_weighting_details 'w=1/[\s^2^(Fo^2^)+(0.0412P)^2^+0.0613P] where P=(Fo^2^+2Fc^2^)/3'
_refine_ls_weighting_scheme calc
_refine_ls_wR_factor_gt 0.0741
_refine_ls_wR_factor_ref 0.0784
_reflns_Friedel_coverage 0.683
_reflns_Friedel_fraction_full 0.997
_reflns_Friedel_fraction_max 0.997
_reflns_number_gt 2016
_reflns_number_total 2294
_reflns_threshold_expression 'I > 2\s(I)'
_cod_data_source_file jo5b01780_si_003.cif
_cod_data_source_block 769
_cod_database_code 4036395
_shelx_shelxl_version_number 2014/7
_shelx_space_group_comment
; 
The symmetry employed for this shelxl refinement is uniquely defined 
by the following loop, which should always be used as a source of 
symmetry information in preference to the above space-group names. 
They are only intended as comments. 
;
_shelx_estimated_absorpt_t_min 0.962
_shelx_estimated_absorpt_t_max 0.981

loop_
_space_group_symop_operation_xyz
'x, y, z'
'-x+1/2, -y, z+1/2'
'-x, y+1/2, -z+1/2'
'x+1/2, -y+1/2, -z'

loop_
_atom_site_label
_atom_site_type_symbol
_atom_site_fract_x
_atom_site_fract_y
_atom_site_fract_z
_atom_site_U_iso_or_equiv
_atom_site_adp_type
_atom_site_occupancy
_atom_site_site_symmetry_order
_atom_site_calc_flag
_atom_site_refinement_flags_posn
_atom_site_refinement_flags_adp
C1 C 0.0143(4) 1.14496(14) 0.53047(13) 0.0463(5) Uani 1 1 d . .
C2 C -0.0454(4) 1.18749(15) 0.60561(15) 0.0562(6) Uani 1 1 d . .
H2 H -0.1840 1.2230 0.6089 0.067 Uiso 1 1 calc R U
C3 C 0.0964(4) 1.17779(16) 0.67423(15) 0.0585(6) Uani 1 1 d . .
H3 H 0.0546 1.2076 0.7231 0.070 Uiso 1 1 calc R U
C4 C 0.3007(4) 1.12414(17) 0.67125(14) 0.0571(6) Uani 1 1 d . .
H4 H 0.3973 1.1179 0.7178 0.069 Uiso 1 1 calc R U
C5 C 0.3598(4) 1.08016(15) 0.59892(12) 0.0477(5) Uani 1 1 d . .
H5 H 0.4964 1.0433 0.5977 0.057 Uiso 1 1 calc R U
C6 C 0.2229(3) 1.08850(13) 0.52680(12) 0.0405(5) Uani 1 1 d . .
C7 C 0.2926(4) 1.04178(15) 0.44970(12) 0.0471(5) Uani 1 1 d . .
C8 C 0.4916(4) 0.97416(15) 0.44934(12) 0.0493(5) Uani 1 1 d . .
H8 H 0.5800 0.9649 0.4974 0.059 Uiso 1 1 calc R U
C9 C 0.5458(4) 0.92691(15) 0.38264(13) 0.0517(5) Uani 1 1 d . .
H9 H 0.4555 0.9393 0.3356 0.062 Uiso 1 1 calc R U
C10 C 0.7284(4) 0.85877(16) 0.37478(12) 0.0505(5) Uani 1 1 d . .
C11 C 0.8723(4) 0.79820(15) 0.36503(12) 0.0484(5) Uani 1 1 d . .
C12 C 1.0390(4) 0.72402(14) 0.35285(11) 0.0420(5) Uani 1 1 d . .
C13 C 1.2325(4) 0.71167(16) 0.40577(13) 0.0521(6) Uani 1 1 d . .
H13 H 1.2535 0.7514 0.4505 0.063 Uiso 1 1 calc R U
C14 C 1.3934(4) 0.64092(18) 0.39232(15) 0.0598(6) Uani 1 1 d . .
H14 H 1.5228 0.6332 0.4279 0.072 Uiso 1 1 calc R U
C15 C 1.3635(4) 0.58176(16) 0.32677(15) 0.0596(6) Uani 1 1 d . .
H15 H 1.4732 0.5343 0.3178 0.072 Uiso 1 1 calc R U
C16 C 1.1716(4) 0.59256(16) 0.27431(14) 0.0568(6) Uani 1 1 d . .
H16 H 1.1512 0.5522 0.2301 0.068 Uiso 1 1 calc R U
C17 C 1.0097(4) 0.66301(15) 0.28708(12) 0.0504(5) Uani 1 1 d . .
H17 H 0.8800 0.6699 0.2515 0.060 Uiso 1 1 calc R U
N1 N -0.1260(4) 1.15919(17) 0.46289(17) 0.0711(7) Uani 1 1 d . .
O1 O 0.1885(3) 1.05661(13) 0.38419(9) 0.0776(6) Uani 1 1 d . .
H2N H -0.238(5) 1.1935(19) 0.4694(16) 0.074(9) Uiso 1 1 d . .
H1N H -0.080(5) 1.1324(19) 0.4114(16) 0.076(9) Uiso 1 1 d . .

loop_
_atom_site_aniso_label
_atom_site_aniso_U_11
_atom_site_aniso_U_22
_atom_site_aniso_U_33
_atom_site_aniso_U_23
_atom_site_aniso_U_13
_atom_site_aniso_U_12
C1 0.0404(11) 0.0335(11) 0.0649(13) 0.0037(10) -0.0020(10) -0.0022(9)
C2 0.0473(12) 0.0411(12) 0.0801(16) -0.0067(12) 0.0158(12) -0.0012(10)
C3 0.0636(15) 0.0518(13) 0.0601(14) -0.0096(12) 0.0192(12) -0.0075(11)
C4 0.0595(14) 0.0638(14) 0.0481(12) -0.0048(11) -0.0001(10) -0.0023(12)
C5 0.0440(11) 0.0490(12) 0.0501(12) 0.0004(10) -0.0003(9) 0.0044(10)
C6 0.0408(10) 0.0321(10) 0.0487(11) 0.0020(9) 0.0004(9) -0.0015(9)
C7 0.0530(12) 0.0414(11) 0.0468(12) 0.0017(9) -0.0070(10) 0.0054(10)
C8 0.0570(13) 0.0465(12) 0.0445(11) -0.0015(9) -0.0052(10) 0.0114(11)
C9 0.0585(13) 0.0477(12) 0.0491(11) 0.0010(10) 0.0000(10) 0.0074(11)
C10 0.0590(12) 0.0476(12) 0.0449(12) -0.0019(10) 0.0061(10) 0.0030(11)
C11 0.0554(12) 0.0480(13) 0.0418(11) 0.0006(10) 0.0082(10) 0.0007(11)
C12 0.0462(11) 0.0395(10) 0.0403(10) 0.0032(9) 0.0087(9) -0.0021(9)
C13 0.0572(13) 0.0514(13) 0.0478(11) -0.0036(10) 0.0005(10) -0.0051(11)
C14 0.0481(12) 0.0614(15) 0.0699(15) 0.0055(13) -0.0084(12) 0.0018(12)
C15 0.0558(13) 0.0500(13) 0.0730(15) 0.0023(13) 0.0081(12) 0.0101(11)
C16 0.0674(15) 0.0487(13) 0.0544(12) -0.0076(11) 0.0025(11) 0.0078(12)
C17 0.0539(12) 0.0518(13) 0.0453(11) -0.0016(10) -0.0040(10) 0.0049(11)
N1 0.0611(14) 0.0650(15) 0.0872(17) -0.0044(13) -0.0189(13) 0.0257(12)
O1 0.0938(13) 0.0862(13) 0.0528(9) -0.0088(9) -0.0215(9) 0.0396(11)

loop_
_atom_type_symbol
_atom_type_description
_atom_type_scat_dispersion_real
_atom_type_scat_dispersion_imag
_atom_type_scat_source
C C 0.0033 0.0016 'International Tables Vol C Tables 4.2.6.8 and 6.1.1.4'
H H 0.0000 0.0000 'International Tables Vol C Tables 4.2.6.8 and 6.1.1.4'
N N 0.0061 0.0033 'International Tables Vol C Tables 4.2.6.8 and 6.1.1.4'
O O 0.0106 0.0060 'International Tables Vol C Tables 4.2.6.8 and 6.1.1.4'

loop_
_geom_angle_atom_site_label_1
_geom_angle_atom_site_label_2
_geom_angle_atom_site_label_3
_geom_angle
N1 C1 C2 119.6(2)
N1 C1 C6 121.6(2)
C2 C1 C6 118.81(19)
C3 C2 C1 121.3(2)
C3 C2 H2 119.3
C1 C2 H2 119.3
C2 C3 C4 120.4(2)
C2 C3 H3 119.8
C4 C3 H3 119.8
C5 C4 C3 119.3(2)
C5 C4 H4 120.4
C3 C4 H4 120.4
C4 C5 C6 122.7(2)
C4 C5 H5 118.7
C6 C5 H5 118.7
C5 C6 C1 117.48(18)
C5 C6 C7 121.50(18)
C1 C6 C7 121.02(17)
O1 C7 C6 121.77(19)
O1 C7 C8 117.87(18)
C6 C7 C8 120.35(17)
C9 C8 C7 121.34(19)
C9 C8 H8 119.3
C7 C8 H8 119.3
C8 C9 C10 126.8(2)
C8 C9 H9 116.6
C10 C9 H9 116.6
C11 C10 C9 175.8(2)
C10 C11 C12 178.4(2)
C13 C12 C17 118.75(19)
C13 C12 C11 121.07(18)
C17 C12 C11 120.18(18)
C14 C13 C12 120.3(2)
C14 C13 H13 119.8
C12 C13 H13 119.8
C15 C14 C13 120.3(2)
C15 C14 H14 119.8
C13 C14 H14 119.8
C14 C15 C16 120.0(2)
C14 C15 H15 120.0
C16 C15 H15 120.0
C15 C16 C17 120.2(2)
C15 C16 H16 119.9
C17 C16 H16 119.9
C16 C17 C12 120.4(2)
C16 C17 H17 119.8
C12 C17 H17 119.8
C1 N1 H2N 115.8(19)
C1 N1 H1N 119.1(16)
H2N N1 H1N 125(2)

loop_
_geom_bond_atom_site_label_1
_geom_bond_atom_site_label_2
_geom_bond_distance
C1 N1 1.360(3)
C1 C2 1.401(3)
C1 C6 1.422(3)
C2 C3 1.370(3)
C2 H2 0.9300
C3 C4 1.379(3)
C3 H3 0.9300
C4 C5 1.371(3)
C4 H4 0.9300
C5 C6 1.400(3)
C5 H5 0.9300
C6 C7 1.470(3)
C7 O1 1.227(2)
C7 C8 1.479(3)
C8 C9 1.312(3)
C8 H8 0.9300
C9 C10 1.422(3)
C9 H9 0.9300
C10 C11 1.198(3)
C11 C12 1.433(3)
C12 C13 1.389(3)
C12 C17 1.391(3)
C13 C14 1.377(3)
C13 H13 0.9300
C14 C15 1.372(3)
C14 H14 0.9300
C15 C16 1.375(3)
C15 H15 0.9300
C16 C17 1.376(3)
C16 H16 0.9300
C17 H17 0.9300
N1 H2N 0.80(3)
N1 H1N 0.95(3)

loop_
_geom_torsion_atom_site_label_1
_geom_torsion_atom_site_label_2
_geom_torsion_atom_site_label_3
_geom_torsion_atom_site_label_4
_geom_torsion
N1 C1 C2 C3 -177.4(2)
C6 C1 C2 C3 1.9(3)
C1 C2 C3 C4 -1.1(3)
C2 C3 C4 C5 -0.3(3)
C3 C4 C5 C6 1.1(3)
C4 C5 C6 C1 -0.3(3)
C4 C5 C6 C7 179.0(2)
N1 C1 C6 C5 178.2(2)
C2 C1 C6 C5 -1.2(3)
N1 C1 C6 C7 -1.1(3)
C2 C1 C6 C7 179.57(19)
C5 C6 C7 O1 -172.0(2)
C1 C6 C7 O1 7.2(3)
C5 C6 C7 C8 8.5(3)
C1 C6 C7 C8 -172.27(19)
O1 C7 C8 C9 -4.3(3)
C6 C7 C8 C9 175.1(2)
C7 C8 C9 C10 -178.5(2)
C17 C12 C13 C14 0.9(3)
C11 C12 C13 C14 -178.9(2)
C12 C13 C14 C15 -0.3(3)
C13 C14 C15 C16 -0.4(3)
C14 C15 C16 C17 0.4(3)
C15 C16 C17 C12 0.2(3)
C13 C12 C17 C16 -0.8(3)
C11 C12 C17 C16 178.93(19)
